data_4081660
loop_
_publ_author_name
'Nikitin, Kirill'
'M\"uller-Bunz, Helge'
'McGlinchey, Michael J.'

_publ_section_title
;
 Diels--Alder Reactions of 9-Ferrocenyl- and 9,10-Diferrocenylanthracene:
 Steric Control of 9,10- versus 1,4-Cycloaddition
;
_journal_issue 20
_journal_name_full Organometallics
_journal_page_first 6118
_journal_paper_doi 10.1021/om400762f
_journal_volume 32
_journal_year 2013
_chemical_formula_moiety 'C39 H31 Fe2 N O2, C6 H6'
_chemical_formula_sum 'C45 H37 Fe2 N O2'
_chemical_formula_weight 735.46
_chemical_name_systematic
; 
 ? 
;
_space_group_IT_number 2
_symmetry_cell_setting triclinic
_symmetry_space_group_name_Hall '-P 1'
_symmetry_space_group_name_H-M 'P -1'
_atom_sites_solution_hydrogens geom
_atom_sites_solution_primary direct
_atom_sites_solution_secondary difmap
_audit_creation_method SHELXL-97
_cell_angle_alpha 105.059(3)
_cell_angle_beta 105.084(3)
_cell_angle_gamma 91.805(3)
_cell_formula_units_Z 2
_cell_length_a 11.1937(4)
_cell_length_b 12.2048(3)
_cell_length_c 12.8331(4)
_cell_measurement_reflns_used 24025
_cell_measurement_temperature 100(2)
_cell_measurement_theta_max 32.9205
_cell_measurement_theta_min 3.3746
_cell_volume 1625.42(9)
_computing_cell_refinement
; 
CrysAlisPro, Oxford Diffraction Ltd., 
Version 1.171.33.55 (release 05-01-2010 CrysAlis171 .NET) 
(compiled Jan  5 2010,16:28:46) 
;
_computing_data_collection
; 
CrysAlisPro, Oxford Diffraction Ltd., 
Version 1.171.33.55 (release 05-01-2010 CrysAlis171 .NET) 
(compiled Jan  5 2010,16:28:46) 
;
_computing_data_reduction
; 
CrysAlisPro, Oxford Diffraction Ltd., 
Version 1.171.33.55 (release 05-01-2010 CrysAlis171 .NET) 
(compiled Jan  5 2010,16:28:46) 
;
_computing_structure_refinement 'SHELXL-97 (Sheldrick, 1997)'
_computing_structure_solution 'SHELXS-97 (Sheldrick, 1990)'
_diffrn_ambient_temperature 100(2)
_diffrn_detector_area_resol_mean 10.3196
_diffrn_measured_fraction_theta_full 0.994
_diffrn_measured_fraction_theta_max 0.907
_diffrn_measurement_device_type 'SuperNova, Dual, Cu at zero, Atlas'
_diffrn_measurement_method '\w scans'
_diffrn_radiation_monochromator mirror
_diffrn_radiation_source 'SuperNova (Mo) X-ray Source'
_diffrn_radiation_type MoK\a
_diffrn_radiation_wavelength 0.71073
_diffrn_reflns_av_R_equivalents 0.0490
_diffrn_reflns_av_sigmaI/netI 0.0368
_diffrn_reflns_limit_h_max 16
_diffrn_reflns_limit_h_min -16
_diffrn_reflns_limit_k_max 18
_diffrn_reflns_limit_k_min -17
_diffrn_reflns_limit_l_max 18
_diffrn_reflns_limit_l_min -18
_diffrn_reflns_number 40205
_diffrn_reflns_theta_full 31.00
_diffrn_reflns_theta_max 33.00
_diffrn_reflns_theta_min 3.38
_exptl_absorpt_coefficient_mu 0.936
_exptl_absorpt_correction_T_max 0.973
_exptl_absorpt_correction_T_min 0.944
_exptl_absorpt_correction_type analytical
_exptl_absorpt_process_details
; 
CrysAlisPro, Oxford Diffraction Ltd., 
Version 1.171.33.55 (release 05-01-2010 CrysAlis171 .NET) 
(compiled Jan  5 2010,16:28:46) 
Analytical numeric absorption correction using a multifaceted crystal
model based on expressions derived by R.C. Clark & J.S. Reid.
(Clark, R. C. & Reid, J. S. (1995). Acta Cryst. A51, 887-897)
;
_exptl_crystal_colour orange
_exptl_crystal_density_diffrn 1.503
_exptl_crystal_density_method 'not measured'
_exptl_crystal_description block
_exptl_crystal_F_000 764
_exptl_crystal_size_max 0.1577
_exptl_crystal_size_mid 0.1013
_exptl_crystal_size_min 0.0646
_refine_diff_density_max 0.595
_refine_diff_density_min -0.486
_refine_diff_density_rms 0.069
_refine_ls_extinction_method none
_refine_ls_goodness_of_fit_ref 1.086
_refine_ls_hydrogen_treatment constr
_refine_ls_matrix_type full
_refine_ls_number_parameters 452
_refine_ls_number_reflns 11127
_refine_ls_number_restraints 0
_refine_ls_restrained_S_all 1.086
_refine_ls_R_factor_all 0.0394
_refine_ls_R_factor_gt 0.0312
_refine_ls_shift/su_max 0.003
_refine_ls_shift/su_mean 0.000
_refine_ls_structure_factor_coef Fsqd
_refine_ls_weighting_details 'calc w=1/[\s^2^(Fo^2^)+(0.0526P)^2^+0.1273P] where P=(Fo^2^+2Fc^2^)/3'
_refine_ls_weighting_scheme calc
_refine_ls_wR_factor_gt 0.0904
_refine_ls_wR_factor_ref 0.0926
_reflns_number_gt 9136
_reflns_number_total 11127
_reflns_threshold_expression I>2\s(I)
_cod_data_source_file om400762f_si_002.cif
_cod_data_source_block nik06(13)
_cod_database_code 4081660

loop_
_symmetry_equiv_pos_as_xyz
'x, y, z'
'-x, -y, -z'

loop_
_atom_site_label
_atom_site_type_symbol
_atom_site_fract_x
_atom_site_fract_y
_atom_site_fract_z
_atom_site_U_iso_or_equiv
_atom_site_adp_type
_atom_site_occupancy
_atom_site_symmetry_multiplicity
_atom_site_calc_flag
_atom_site_refinement_flags
C1 C 0.80840(11) -0.12365(10) 0.83802(10) 0.0121(2) Uani 1 1 d .
H1 H 0.8278 -0.1805 0.7804 0.015 Uiso 1 1 calc R
C2 C 0.87031(12) -0.11138(11) 0.95006(10) 0.0152(2) Uani 1 1 d .
H2 H 0.9318 -0.1603 0.9689 0.018 Uiso 1 1 calc R
C3 C 0.84262(12) -0.02790(11) 1.03472(10) 0.0153(2) Uani 1 1 d .
H3 H 0.8849 -0.0202 1.1111 0.018 Uiso 1 1 calc R
C4 C 0.75303(11) 0.04442(10) 1.00777(10) 0.0124(2) Uani 1 1 d .
H4 H 0.7343 0.1013 1.0658 0.015 Uiso 1 1 calc R
C4A C 0.69110(10) 0.03343(9) 0.89611(9) 0.00927(19) Uani 1 1 d .
C5 C 0.36085(11) 0.05411(10) 0.77138(10) 0.0125(2) Uani 1 1 d .
H5 H 0.3440 0.1147 0.8274 0.015 Uiso 1 1 calc R
C6 C 0.26307(11) -0.01844(11) 0.68892(10) 0.0143(2) Uani 1 1 d .
H6 H 0.1795 -0.0065 0.6884 0.017 Uiso 1 1 calc R
C7 C 0.28746(11) -0.10801(10) 0.60773(10) 0.0137(2) Uani 1 1 d .
H7 H 0.2207 -0.1582 0.5528 0.016 Uiso 1 1 calc R
C8 C 0.41026(11) -0.12428(10) 0.60687(10) 0.0117(2) Uani 1 1 d .
H8 H 0.4271 -0.1851 0.5511 0.014 Uiso 1 1 calc R
C8A C 0.50801(10) -0.05093(10) 0.68815(9) 0.01005(19) Uani 1 1 d .
C9 C 0.59941(10) 0.11290(9) 0.85424(9) 0.00960(19) Uani 1 1 d .
C16 C 0.55682(10) 0.20040(10) 0.94074(9) 0.0107(2) Uani 1 1 d .
C17 C 0.52198(11) 0.31001(10) 0.93135(10) 0.0128(2) Uani 1 1 d .
H17 H 0.5450 0.3499 0.8839 0.015 Uiso 1 1 calc R
C18 C 0.44680(11) 0.34952(11) 1.00514(11) 0.0155(2) Uani 1 1 d .
H18 H 0.4107 0.4196 1.0148 0.019 Uiso 1 1 calc R
C19 C 0.43554(12) 0.26501(11) 1.06179(11) 0.0163(2) Uani 1 1 d .
H19 H 0.3906 0.2689 1.1159 0.020 Uiso 1 1 calc R
C20 C 0.50350(11) 0.17386(10) 1.02292(10) 0.0134(2) Uani 1 1 d .
H20 H 0.5122 0.1066 1.0473 0.016 Uiso 1 1 calc R
Fe1 Fe 0.617894(16) 0.323598(14) 1.094407(14) 0.01211(5) Uani 1 1 d .
C21 C 0.80743(12) 0.33625(11) 1.15551(11) 0.0168(2) Uani 1 1 d .
H21 H 0.8623 0.2920 1.1211 0.020 Uiso 1 1 calc R
C22 C 0.76805(12) 0.44194(11) 1.13788(12) 0.0190(3) Uani 1 1 d .
H22 H 0.7918 0.4802 1.0895 0.023 Uiso 1 1 calc R
C23 C 0.68672(14) 0.47954(12) 1.20593(12) 0.0245(3) Uani 1 1 d .
H23 H 0.6473 0.5478 1.2115 0.029 Uiso 1 1 calc R
C24 C 0.67495(14) 0.39644(13) 1.26448(12) 0.0251(3) Uani 1 1 d .
H24 H 0.6256 0.3993 1.3150 0.030 Uiso 1 1 calc R
C25 C 0.75019(13) 0.30887(12) 1.23352(11) 0.0205(3) Uani 1 1 d .
H25 H 0.7605 0.2432 1.2604 0.025 Uiso 1 1 calc R
C9A C 0.48326(10) 0.03724(10) 0.77101(9) 0.0102(2) Uani 1 1 d .
C10 C 0.64676(10) -0.05381(9) 0.69151(9) 0.00935(19) Uani 1 1 d .
C26 C 0.65714(10) -0.15352(10) 0.59672(9) 0.0106(2) Uani 1 1 d .
C27 C 0.64275(11) -0.15134(11) 0.48305(10) 0.0133(2) Uani 1 1 d .
H27 H 0.6489 -0.0848 0.4586 0.016 Uiso 1 1 calc R
C28 C 0.61763(12) -0.26584(11) 0.41288(11) 0.0174(2) Uani 1 1 d .
H28 H 0.6039 -0.2887 0.3337 0.021 Uiso 1 1 calc R
C29 C 0.61660(12) -0.34026(11) 0.48200(11) 0.0172(2) Uani 1 1 d .
H29 H 0.6024 -0.4212 0.4571 0.021 Uiso 1 1 calc R
C30 C 0.64074(11) -0.27144(10) 0.59509(10) 0.0132(2) Uani 1 1 d .
H30 H 0.6452 -0.2988 0.6587 0.016 Uiso 1 1 calc R
Fe2 Fe 0.784877(15) -0.246819(14) 0.529752(14) 0.01140(5) Uani 1 1 d .
C31 C 0.96483(11) -0.18308(12) 0.61796(12) 0.0189(2) Uani 1 1 d .
H31 H 0.9906 -0.1195 0.6827 0.023 Uiso 1 1 calc R
C32 C 0.94121(12) -0.17930(12) 0.50434(12) 0.0189(2) Uani 1 1 d .
H32 H 0.9488 -0.1130 0.4799 0.023 Uiso 1 1 calc R
C33 C 0.90425(13) -0.29304(12) 0.43414(12) 0.0214(3) Uani 1 1 d .
H33 H 0.8825 -0.3157 0.3544 0.026 Uiso 1 1 calc R
C34 C 0.90539(12) -0.36714(12) 0.50390(13) 0.0221(3) Uani 1 1 d .
H34 H 0.8848 -0.4475 0.4789 0.026 Uiso 1 1 calc R
C35 C 0.94290(12) -0.29927(12) 0.61736(12) 0.0211(3) Uani 1 1 d .
H35 H 0.9519 -0.3264 0.6817 0.025 Uiso 1 1 calc R
C10A C 0.71790(10) -0.05243(9) 0.81053(9) 0.00963(19) Uani 1 1 d .
C11 C 0.68182(11) 0.06786(10) 0.67931(9) 0.0106(2) Uani 1 1 d .
H11 H 0.6289 0.0757 0.6062 0.013 Uiso 1 1 calc R
C12 C 0.66040(10) 0.16377(9) 0.77707(9) 0.0104(2) Uani 1 1 d .
H12 H 0.6041 0.2160 0.7450 0.013 Uiso 1 1 calc R
C13 C 0.78819(11) 0.22858(10) 0.83789(10) 0.0126(2) Uani 1 1 d .
O1 O 0.81606(9) 0.31028(8) 0.92020(8) 0.0209(2) Uani 1 1 d .
N N 0.87218(9) 0.18114(9) 0.78173(9) 0.01272(19) Uani 1 1 d .
C14 C 1.00096(11) 0.22925(11) 0.81031(11) 0.0175(2) Uani 1 1 d .
H14A H 1.0163 0.2984 0.8734 0.026 Uiso 1 1 calc R
H14B H 1.0169 0.2484 0.7452 0.026 Uiso 1 1 calc R
H14C H 1.0564 0.1734 0.8316 0.026 Uiso 1 1 calc R
C15 C 0.81847(11) 0.09234(10) 0.68619(10) 0.0132(2) Uani 1 1 d .
O2 O 0.87435(9) 0.04757(8) 0.62073(9) 0.0211(2) Uani 1 1 d .
C36 C 0.10312(14) 0.46358(13) 0.17244(14) 0.0253(3) Uani 1 1 d .
H36 H 0.0347 0.4253 0.1107 0.030 Uiso 1 1 calc R
C37 C 0.22404(15) 0.45618(14) 0.16374(15) 0.0302(3) Uani 1 1 d .
H37 H 0.2380 0.4128 0.0957 0.036 Uiso 1 1 calc R
C38 C 0.32400(14) 0.51147(14) 0.25327(16) 0.0323(4) Uani 1 1 d .
H38 H 0.4065 0.5057 0.2471 0.039 Uiso 1 1 calc R
C39 C 0.30324(14) 0.57581(14) 0.35268(17) 0.0338(4) Uani 1 1 d .
H39 H 0.3717 0.6146 0.4142 0.041 Uiso 1 1 calc R
C40 C 0.18274(14) 0.58336(13) 0.36194(15) 0.0294(3) Uani 1 1 d .
H40 H 0.1685 0.6269 0.4298 0.035 Uiso 1 1 calc R
C41 C 0.08294(13) 0.52684(12) 0.27127(14) 0.0247(3) Uani 1 1 d .
H41 H 0.0004 0.5318 0.2774 0.030 Uiso 1 1 calc R

loop_
_atom_site_aniso_label
_atom_site_aniso_U_11
_atom_site_aniso_U_22
_atom_site_aniso_U_33
_atom_site_aniso_U_23
_atom_site_aniso_U_13
_atom_site_aniso_U_12
C1 0.0129(5) 0.0111(5) 0.0129(5) 0.0029(4) 0.0044(4) 0.0024(4)
C2 0.0153(5) 0.0160(5) 0.0149(5) 0.0062(4) 0.0028(4) 0.0052(4)
C3 0.0172(5) 0.0164(5) 0.0111(5) 0.0045(4) 0.0010(4) 0.0018(4)
C4 0.0147(5) 0.0114(5) 0.0097(5) 0.0014(4) 0.0028(4) -0.0003(4)
C4A 0.0106(5) 0.0080(5) 0.0090(5) 0.0018(4) 0.0029(4) -0.0003(4)
C5 0.0116(5) 0.0131(5) 0.0118(5) 0.0013(4) 0.0039(4) 0.0009(4)
C6 0.0103(5) 0.0173(5) 0.0148(5) 0.0035(4) 0.0037(4) 0.0006(4)
C7 0.0111(5) 0.0148(5) 0.0128(5) 0.0021(4) 0.0015(4) -0.0019(4)
C8 0.0129(5) 0.0100(5) 0.0105(5) 0.0007(4) 0.0028(4) 0.0003(4)
C8A 0.0104(5) 0.0103(5) 0.0097(5) 0.0025(4) 0.0036(4) 0.0006(4)
C9 0.0109(5) 0.0085(5) 0.0088(5) 0.0010(4) 0.0031(4) 0.0001(4)
C16 0.0108(5) 0.0093(5) 0.0105(5) 0.0004(4) 0.0029(4) 0.0001(4)
C17 0.0129(5) 0.0109(5) 0.0131(5) 0.0014(4) 0.0029(4) 0.0021(4)
C18 0.0148(5) 0.0134(5) 0.0170(6) 0.0000(4) 0.0058(4) 0.0044(4)
C19 0.0165(6) 0.0168(6) 0.0150(6) -0.0004(4) 0.0085(5) 0.0008(4)
C20 0.0160(5) 0.0109(5) 0.0125(5) 0.0002(4) 0.0058(4) -0.0014(4)
Fe1 0.01396(9) 0.00926(8) 0.01061(8) -0.00124(6) 0.00321(6) 0.00074(6)
C21 0.0152(5) 0.0147(5) 0.0161(6) 0.0015(4) -0.0001(4) -0.0003(4)
C22 0.0175(6) 0.0112(5) 0.0215(6) -0.0008(5) -0.0004(5) -0.0032(4)
C23 0.0265(7) 0.0136(6) 0.0216(7) -0.0082(5) -0.0006(5) 0.0019(5)
C24 0.0278(7) 0.0266(7) 0.0136(6) -0.0056(5) 0.0045(5) 0.0018(6)
C25 0.0234(6) 0.0219(6) 0.0119(6) 0.0019(5) 0.0005(5) 0.0004(5)
C9A 0.0104(5) 0.0098(5) 0.0095(5) 0.0016(4) 0.0024(4) 0.0003(4)
C10 0.0100(5) 0.0088(5) 0.0091(5) 0.0015(4) 0.0034(4) 0.0005(4)
C26 0.0092(5) 0.0116(5) 0.0097(5) 0.0004(4) 0.0029(4) 0.0003(4)
C27 0.0130(5) 0.0160(5) 0.0092(5) 0.0010(4) 0.0026(4) 0.0033(4)
C28 0.0148(5) 0.0200(6) 0.0119(5) -0.0035(4) 0.0018(4) 0.0035(5)
C29 0.0135(5) 0.0128(5) 0.0197(6) -0.0046(4) 0.0041(5) -0.0003(4)
C30 0.0122(5) 0.0113(5) 0.0152(5) 0.0007(4) 0.0055(4) 0.0009(4)
Fe2 0.01008(8) 0.01209(8) 0.01122(8) 0.00073(6) 0.00396(6) 0.00226(6)
C31 0.0105(5) 0.0223(6) 0.0220(6) 0.0041(5) 0.0035(5) 0.0013(5)
C32 0.0157(6) 0.0213(6) 0.0224(6) 0.0049(5) 0.0112(5) 0.0025(5)
C33 0.0200(6) 0.0238(7) 0.0221(7) 0.0012(5) 0.0137(5) 0.0060(5)
C34 0.0175(6) 0.0190(6) 0.0310(7) 0.0043(5) 0.0111(5) 0.0071(5)
C35 0.0134(6) 0.0256(7) 0.0271(7) 0.0115(6) 0.0057(5) 0.0064(5)
C10A 0.0104(5) 0.0091(5) 0.0092(5) 0.0020(4) 0.0030(4) -0.0003(4)
C11 0.0121(5) 0.0103(5) 0.0093(5) 0.0023(4) 0.0035(4) 0.0004(4)
C12 0.0116(5) 0.0091(5) 0.0107(5) 0.0022(4) 0.0039(4) 0.0008(4)
C13 0.0152(5) 0.0113(5) 0.0124(5) 0.0041(4) 0.0051(4) -0.0010(4)
O1 0.0248(5) 0.0163(4) 0.0177(4) -0.0037(3) 0.0091(4) -0.0079(4)
N 0.0110(4) 0.0131(4) 0.0136(5) 0.0033(4) 0.0034(4) -0.0012(4)
C14 0.0121(5) 0.0194(6) 0.0214(6) 0.0078(5) 0.0035(5) -0.0027(4)
C15 0.0155(5) 0.0113(5) 0.0148(5) 0.0046(4) 0.0068(4) 0.0006(4)
O2 0.0215(5) 0.0185(4) 0.0252(5) 0.0005(4) 0.0154(4) -0.0008(4)
C36 0.0209(7) 0.0218(7) 0.0357(8) 0.0087(6) 0.0110(6) 0.0037(5)
C37 0.0257(7) 0.0317(8) 0.0444(9) 0.0190(7) 0.0195(7) 0.0108(6)
C38 0.0158(6) 0.0306(8) 0.0580(11) 0.0203(8) 0.0146(7) 0.0065(6)
C39 0.0183(7) 0.0244(7) 0.0543(11) 0.0087(7) 0.0054(7) -0.0013(6)
C40 0.0227(7) 0.0190(7) 0.0427(9) 0.0013(6) 0.0101(6) 0.0006(5)
C41 0.0176(6) 0.0177(6) 0.0385(8) 0.0043(6) 0.0108(6) 0.0025(5)

loop_
_atom_type_symbol
_atom_type_description
_atom_type_scat_dispersion_real
_atom_type_scat_dispersion_imag
_atom_type_scat_source
C C 0.0033 0.0016 'International Tables Vol C Tables 4.2.6.8 and 6.1.1.4'
H H 0.0000 0.0000 'International Tables Vol C Tables 4.2.6.8 and 6.1.1.4'
N N 0.0061 0.0033 'International Tables Vol C Tables 4.2.6.8 and 6.1.1.4'
O O 0.0106 0.0060 'International Tables Vol C Tables 4.2.6.8 and 6.1.1.4'
Fe Fe 0.3463 0.8444 'International Tables Vol C Tables 4.2.6.8 and 6.1.1.4'

loop_
_geom_angle_atom_site_label_1
_geom_angle_atom_site_label_2
_geom_angle_atom_site_label_3
_geom_angle
C2 C1 C10A 119.82(11)
C2 C1 H1 120.1
C10A C1 H1 120.1
C1 C2 C3 120.32(11)
C1 C2 H2 119.8
C3 C2 H2 119.8
C2 C3 C4 120.17(11)
C2 C3 H3 119.9
C4 C3 H3 119.9
C4A C4 C3 120.02(11)
C4A C4 H4 120.0
C3 C4 H4 120.0
C4 C4A C10A 119.70(10)
C4 C4A C9 125.49(10)
C10A C4A C9 114.67(9)
C9A C5 C6 119.67(11)
C9A C5 H5 120.2
C6 C5 H5 120.2
C7 C6 C5 120.32(11)
C7 C6 H6 119.8
C5 C6 H6 119.8
C6 C7 C8 119.96(11)
C6 C7 H7 120.0
C8 C7 H7 120.0
C8A C8 C7 119.81(11)
C8A C8 H8 120.1
C7 C8 H8 120.1
C9A C8A C8 120.05(10)
C9A C8A C10 114.84(10)
C8 C8A C10 125.01(10)
C16 C9 C4A 117.78(9)
C16 C9 C9A 107.89(9)
C4A C9 C9A 107.21(9)
C16 C9 C12 114.81(9)
C4A C9 C12 104.47(9)
C9A C9 C12 103.56(9)
C17 C16 C20 106.81(10)
C17 C16 C9 125.54(10)
C20 C16 C9 124.37(10)
C17 C16 Fe1 68.68(6)
C20 C16 Fe1 68.52(6)
C9 C16 Fe1 143.77(8)
C18 C17 C16 108.72(11)
C18 C17 Fe1 69.25(7)
C16 C17 Fe1 70.72(7)
C18 C17 H17 125.6
C16 C17 H17 125.6
Fe1 C17 H17 126.0
C19 C18 C17 107.84(11)
C19 C18 Fe1 69.49(7)
C17 C18 Fe1 69.86(7)
C19 C18 H18 126.1
C17 C18 H18 126.1
Fe1 C18 H18 126.1
C20 C19 C18 107.92(11)
C20 C19 Fe1 69.89(7)
C18 C19 Fe1 69.56(7)
C20 C19 H19 126.0
C18 C19 H19 126.0
Fe1 C19 H19 126.1
C19 C20 C16 108.70(11)
C19 C20 Fe1 69.33(7)
C16 C20 Fe1 70.67(7)
C19 C20 H20 125.7
C16 C20 H20 125.7
Fe1 C20 H20 125.9
C19 Fe1 C22 156.84(5)
C19 Fe1 C18 40.95(5)
C22 Fe1 C18 121.37(5)
C19 Fe1 C23 119.84(6)
C22 Fe1 C23 40.86(6)
C18 Fe1 C23 104.06(6)
C19 Fe1 C21 159.12(5)
C22 Fe1 C21 40.95(5)
C18 Fe1 C21 159.76(6)
C23 Fe1 C21 68.60(6)
C19 Fe1 C20 40.78(5)
C22 Fe1 C20 161.12(5)
C18 Fe1 C20 68.66(5)
C23 Fe1 C20 157.30(6)
C21 Fe1 C20 125.15(5)
C19 Fe1 C24 104.56(6)
C22 Fe1 C24 68.90(6)
C18 Fe1 C24 119.09(6)
C23 Fe1 C24 40.95(6)
C21 Fe1 C24 68.49(6)
C20 Fe1 C24 122.37(6)
C19 Fe1 C17 68.74(5)
C22 Fe1 C17 107.73(5)
C18 Fe1 C17 40.89(5)
C23 Fe1 C17 120.93(6)
C21 Fe1 C17 125.50(5)
C20 Fe1 C17 68.43(5)
C24 Fe1 C17 155.98(6)
C19 Fe1 C25 121.64(6)
C22 Fe1 C25 68.62(6)
C18 Fe1 C25 156.10(6)
C23 Fe1 C25 68.43(6)
C21 Fe1 C25 40.54(5)
C20 Fe1 C25 109.07(5)
C24 Fe1 C25 40.54(6)
C17 Fe1 C25 162.30(5)
C19 Fe1 C16 68.79(5)
C22 Fe1 C16 124.35(5)
C18 Fe1 C16 68.73(5)
C23 Fe1 C16 158.46(6)
C21 Fe1 C16 110.83(5)
C20 Fe1 C16 40.80(5)
C24 Fe1 C16 160.38(6)
C17 Fe1 C16 40.60(4)
C25 Fe1 C16 126.11(5)
C25 C21 C22 108.12(12)
C25 C21 Fe1 70.00(8)
C22 C21 Fe1 69.27(7)
C25 C21 H21 125.9
C22 C21 H21 125.9
Fe1 C21 H21 126.4
C23 C22 C21 107.69(13)
C23 C22 Fe1 69.75(8)
C21 C22 Fe1 69.78(7)
C23 C22 H22 126.2
C21 C22 H22 126.2
Fe1 C22 H22 125.9
C22 C23 C24 108.03(12)
C22 C23 Fe1 69.39(7)
C24 C23 Fe1 69.62(8)
C22 C23 H23 126.0
C24 C23 H23 126.0
Fe1 C23 H23 126.6
C25 C24 C23 107.81(13)
C25 C24 Fe1 69.98(7)
C23 C24 Fe1 69.43(8)
C25 C24 H24 126.1
C23 C24 H24 126.1
Fe1 C24 H24 126.1
C21 C25 C24 108.34(13)
C21 C25 Fe1 69.46(7)
C24 C25 Fe1 69.48(8)
C21 C25 H25 125.8
C24 C25 H25 125.8
Fe1 C25 H25 126.8
C5 C9A C8A 120.16(10)
C5 C9A C9 125.10(10)
C8A C9A C9 114.69(10)
C26 C10 C10A 117.44(9)
C26 C10 C8A 108.05(9)
C10A C10 C8A 107.05(9)
C26 C10 C11 115.05(9)
C10A C10 C11 105.69(9)
C8A C10 C11 102.28(9)
C27 C26 C30 106.95(10)
C27 C26 C10 125.48(10)
C30 C26 C10 124.55(10)
C27 C26 Fe2 68.98(6)
C30 C26 Fe2 68.58(6)
C10 C26 Fe2 142.84(8)
C28 C27 C26 108.47(11)
C28 C27 Fe2 68.75(7)
C26 C27 Fe2 70.47(7)
C28 C27 H27 125.8
C26 C27 H27 125.8
Fe2 C27 H27 126.6
C27 C28 C29 108.25(11)
C27 C28 Fe2 70.47(7)
C29 C28 Fe2 69.33(7)
C27 C28 H28 125.9
C29 C28 H28 125.9
Fe2 C28 H28 125.9
C30 C29 C28 107.76(11)
C30 C29 Fe2 70.25(7)
C28 C29 Fe2 69.58(7)
C30 C29 H29 126.1
C28 C29 H29 126.1
Fe2 C29 H29 125.6
C29 C30 C26 108.57(11)
C29 C30 Fe2 68.85(7)
C26 C30 Fe2 70.60(7)
C29 C30 H30 125.7
C26 C30 H30 125.7
Fe2 C30 H30 126.4
C29 Fe2 C28 41.09(6)
C29 Fe2 C33 118.10(5)
C28 Fe2 C33 102.88(6)
C29 Fe2 C34 103.65(5)
C28 Fe2 C34 118.56(6)
C33 Fe2 C34 40.88(6)
C29 Fe2 C32 155.04(5)
C28 Fe2 C32 120.13(6)
C33 Fe2 C32 40.82(5)
C34 Fe2 C32 68.79(6)
C29 Fe2 C31 160.39(6)
C28 Fe2 C31 158.51(6)
C33 Fe2 C31 68.50(6)
C34 Fe2 C31 68.54(6)
C32 Fe2 C31 40.73(5)
C29 Fe2 C30 40.90(5)
C28 Fe2 C30 68.69(5)
C33 Fe2 C30 155.87(5)
C34 Fe2 C30 121.86(5)
C32 Fe2 C30 162.81(5)
C31 Fe2 C30 126.88(5)
C29 Fe2 C35 121.87(6)
C28 Fe2 C35 156.10(6)
C33 Fe2 C35 68.42(6)
C34 Fe2 C35 40.52(6)
C32 Fe2 C35 68.60(6)
C31 Fe2 C35 40.78(5)
C30 Fe2 C35 109.75(5)
C29 Fe2 C27 68.85(5)
C28 Fe2 C27 40.78(5)
C33 Fe2 C27 120.72(5)
C34 Fe2 C27 155.66(5)
C32 Fe2 C27 107.78(5)
C31 Fe2 C27 125.53(5)
C30 Fe2 C27 68.39(5)
C35 Fe2 C27 162.63(5)
C29 Fe2 C26 68.97(5)
C28 Fe2 C26 68.67(5)
C33 Fe2 C26 158.89(5)
C34 Fe2 C26 160.18(5)
C32 Fe2 C26 125.50(5)
C31 Fe2 C26 112.03(5)
C30 Fe2 C26 40.82(4)
C35 Fe2 C26 126.76(5)
C27 Fe2 C26 40.55(4)
C32 C31 C35 108.05(12)
C32 C31 Fe2 69.57(7)
C35 C31 Fe2 69.72(7)
C32 C31 H31 126.0
C35 C31 H31 126.0
Fe2 C31 H31 126.3
C33 C32 C31 107.59(12)
C33 C32 Fe2 69.19(7)
C31 C32 Fe2 69.70(7)
C33 C32 H32 126.2
C31 C32 H32 126.2
Fe2 C32 H32 126.5
C32 C33 C34 108.44(12)
C32 C33 Fe2 69.99(7)
C34 C33 Fe2 69.93(7)
C32 C33 H33 125.8
C34 C33 H33 125.8
Fe2 C33 H33 125.9
C35 C34 C33 107.77(12)
C35 C34 Fe2 69.94(7)
C33 C34 Fe2 69.18(7)
C35 C34 H34 126.1
C33 C34 H34 126.1
Fe2 C34 H34 126.3
C34 C35 C31 108.14(12)
C34 C35 Fe2 69.54(8)
C31 C35 Fe2 69.50(7)
C34 C35 H35 125.9
C31 C35 H35 125.9
Fe2 C35 H35 126.6
C1 C10A C4A 119.94(10)
C1 C10A C10 125.15(10)
C4A C10A C10 114.81(9)
C15 C11 C12 104.14(9)
C15 C11 C10 114.15(9)
C12 C11 C10 110.75(9)
C15 C11 H11 109.2
C12 C11 H11 109.2
C10 C11 H11 109.2
C13 C12 C11 104.77(9)
C13 C12 C9 113.60(9)
C11 C12 C9 111.25(9)
C13 C12 H12 109.0
C11 C12 H12 109.0
C9 C12 H12 109.0
O1 C13 N 123.47(11)
O1 C13 C12 127.89(11)
N C13 C12 108.61(10)
C13 N C15 113.59(10)
C13 N C14 123.37(10)
C15 N C14 122.51(10)
N C14 H14A 109.5
N C14 H14B 109.5
H14A C14 H14B 109.5
N C14 H14C 109.5
H14A C14 H14C 109.5
H14B C14 H14C 109.5
O2 C15 N 123.18(11)
O2 C15 C11 128.26(11)
N C15 C11 108.53(10)
C41 C36 C37 119.71(15)
C41 C36 H36 120.1
C37 C36 H36 120.1
C38 C37 C36 120.47(16)
C38 C37 H37 119.8
C36 C37 H37 119.8
C37 C38 C39 119.66(14)
C37 C38 H38 120.2
C39 C38 H38 120.2
C40 C39 C38 120.13(16)
C40 C39 H39 119.9
C38 C39 H39 119.9
C39 C40 C41 119.61(16)
C39 C40 H40 120.2
C41 C40 H40 120.2
C36 C41 C40 120.42(14)
C36 C41 H41 119.8
C40 C41 H41 119.8

loop_
_geom_bond_atom_site_label_1
_geom_bond_atom_site_label_2
_geom_bond_distance
C1 C2 1.3903(17)
C1 C10A 1.3911(16)
C1 H1 0.9500
C2 C3 1.3908(17)
C2 H2 0.9500
C3 C4 1.3923(17)
C3 H3 0.9500
C4 C4A 1.3889(16)
C4 H4 0.9500
C4A C10A 1.4098(15)
C4A C9 1.5263(16)
C5 C9A 1.3930(16)
C5 C6 1.3968(16)
C5 H5 0.9500
C6 C7 1.3893(17)
C6 H6 0.9500
C7 C8 1.3975(16)
C7 H7 0.9500
C8 C8A 1.3948(16)
C8 H8 0.9500
C8A C9A 1.3939(16)
C8A C10 1.5443(16)
C9 C16 1.5137(16)
C9 C9A 1.5405(16)
C9 C12 1.5738(16)
C16 C17 1.4313(16)
C16 C20 1.4376(16)
C16 Fe1 2.0760(11)
C17 C18 1.4285(17)
C17 Fe1 2.0490(12)
C17 H17 0.9500
C18 C19 1.4273(18)
C18 Fe1 2.0408(13)
C18 H18 0.9500
C19 C20 1.4239(17)
C19 Fe1 2.0399(13)
C19 H19 0.9500
C20 Fe1 2.0472(12)
C20 H20 0.9500
Fe1 C22 2.0403(13)
Fe1 C23 2.0451(13)
Fe1 C21 2.0470(13)
Fe1 C24 2.0475(14)
Fe1 C25 2.0542(13)
C21 C25 1.4207(19)
C21 C22 1.4299(18)
C21 H21 0.9500
C22 C23 1.426(2)
C22 H22 0.9500
C23 C24 1.432(2)
C23 H23 0.9500
C24 C25 1.421(2)
C24 H24 0.9500
C25 H25 0.9500
C10 C26 1.5124(16)
C10 C10A 1.5232(15)
C10 C11 1.5812(16)
C26 C27 1.4327(16)
C26 C30 1.4392(16)
C26 Fe2 2.0768(11)
C27 C28 1.4256(17)
C27 Fe2 2.0571(12)
C27 H27 0.9500
C28 C29 1.427(2)
C28 Fe2 2.0343(13)
C28 H28 0.9500
C29 C30 1.4258(17)
C29 Fe2 2.0310(12)
C29 H29 0.9500
C30 Fe2 2.0497(12)
C30 H30 0.9500
Fe2 C33 2.0373(13)
Fe2 C34 2.0472(13)
Fe2 C32 2.0479(13)
Fe2 C31 2.0496(13)
Fe2 C35 2.0525(13)
C31 C32 1.4259(19)
C31 C35 1.4292(19)
C31 H31 0.9500
C32 C33 1.4247(19)
C32 H32 0.9500
C33 C34 1.427(2)
C33 H33 0.9500
C34 C35 1.420(2)
C34 H34 0.9500
C35 H35 0.9500
C11 C15 1.5244(16)
C11 C12 1.5533(16)
C11 H11 1.0000
C12 C13 1.5192(16)
C12 H12 1.0000
C13 O1 1.2120(15)
C13 N 1.3815(15)
N C15 1.3871(15)
N C14 1.4550(15)
C14 H14A 0.9800
C14 H14B 0.9800
C14 H14C 0.9800
C15 O2 1.2050(15)
C36 C41 1.381(2)
C36 C37 1.391(2)
C36 H36 0.9500
C37 C38 1.381(2)
C37 H37 0.9500
C38 C39 1.394(3)
C38 H38 0.9500
C39 C40 1.388(2)
C39 H39 0.9500
C40 C41 1.391(2)
C40 H40 0.9500
C41 H41 0.9500

loop_
_geom_torsion_atom_site_label_1
_geom_torsion_atom_site_label_2
_geom_torsion_atom_site_label_3
_geom_torsion_atom_site_label_4
_geom_torsion
C10A C1 C2 C3 -0.31(18)
C1 C2 C3 C4 -0.33(19)
C2 C3 C4 C4A -0.06(18)
C3 C4 C4A C10A 1.07(17)
C3 C4 C4A C9 -174.46(11)
C9A C5 C6 C7 0.87(18)
C5 C6 C7 C8 -1.41(18)
C6 C7 C8 C8A 0.48(18)
C7 C8 C8A C9A 0.99(17)
C7 C8 C8A C10 -175.20(11)
C4 C4A C9 C16 -9.78(16)
C10A C4A C9 C16 174.49(10)
C4 C4A C9 C9A -131.57(11)
C10A C4A C9 C9A 52.71(12)
C4 C4A C9 C12 118.96(12)
C10A C4A C9 C12 -56.76(12)
C4A C9 C16 C17 149.60(11)
C9A C9 C16 C17 -88.97(13)
C12 C9 C16 C17 25.91(16)
C4A C9 C16 C20 -53.60(15)
C9A C9 C16 C20 67.84(14)
C12 C9 C16 C20 -177.29(10)
C4A C9 C16 Fe1 46.95(18)
C9A C9 C16 Fe1 168.38(11)
C12 C9 C16 Fe1 -76.74(16)
C20 C16 C17 C18 -0.91(13)
C9 C16 C17 C18 159.24(11)
Fe1 C16 C17 C18 -59.01(8)
C20 C16 C17 Fe1 58.10(8)
C9 C16 C17 Fe1 -141.75(11)
C16 C17 C18 C19 0.59(14)
Fe1 C17 C18 C19 -59.33(9)
C16 C17 C18 Fe1 59.92(8)
C17 C18 C19 C20 -0.03(14)
Fe1 C18 C19 C20 -59.59(9)
C17 C18 C19 Fe1 59.56(9)
C18 C19 C20 C16 -0.54(14)
Fe1 C19 C20 C16 -59.93(8)
C18 C19 C20 Fe1 59.39(9)
C17 C16 C20 C19 0.89(13)
C9 C16 C20 C19 -159.54(11)
Fe1 C16 C20 C19 59.10(8)
C17 C16 C20 Fe1 -58.20(8)
C9 C16 C20 Fe1 141.36(11)
C20 C19 Fe1 C22 166.70(13)
C18 C19 Fe1 C22 47.61(16)
C20 C19 Fe1 C18 119.09(10)
C20 C19 Fe1 C23 -164.43(8)
C18 C19 Fe1 C23 76.48(9)
C20 C19 Fe1 C21 -55.53(17)
C18 C19 Fe1 C21 -174.62(13)
C18 C19 Fe1 C20 -119.09(10)
C20 C19 Fe1 C24 -123.07(8)
C18 C19 Fe1 C24 117.84(8)
C20 C19 Fe1 C17 81.21(8)
C18 C19 Fe1 C17 -37.88(7)
C20 C19 Fe1 C25 -82.72(9)
C18 C19 Fe1 C25 158.19(7)
C20 C19 Fe1 C16 37.51(7)
C18 C19 Fe1 C16 -81.58(7)
C17 C18 Fe1 C19 -119.05(10)
C19 C18 Fe1 C22 -160.11(7)
C17 C18 Fe1 C22 80.84(8)
C19 C18 Fe1 C23 -119.61(8)
C17 C18 Fe1 C23 121.34(8)
C19 C18 Fe1 C21 174.46(13)
C17 C18 Fe1 C21 55.40(17)
C19 C18 Fe1 C20 37.79(7)
C17 C18 Fe1 C20 -81.27(7)
C19 C18 Fe1 C24 -78.34(9)
C17 C18 Fe1 C24 162.61(8)
C19 C18 Fe1 C17 119.05(10)
C19 C18 Fe1 C25 -51.32(16)
C17 C18 Fe1 C25 -170.38(12)
C19 C18 Fe1 C16 81.73(7)
C17 C18 Fe1 C16 -37.32(7)
C16 C20 Fe1 C19 119.70(10)
C19 C20 Fe1 C22 -163.76(15)
C16 C20 Fe1 C22 -44.06(19)
C19 C20 Fe1 C18 -37.94(7)
C16 C20 Fe1 C18 81.76(7)
C19 C20 Fe1 C23 37.12(17)
C16 C20 Fe1 C23 156.81(13)
C19 C20 Fe1 C21 158.94(8)
C16 C20 Fe1 C21 -81.36(8)
C19 C20 Fe1 C24 73.80(9)
C16 C20 Fe1 C24 -166.50(7)
C19 C20 Fe1 C17 -82.02(8)
C16 C20 Fe1 C17 37.67(7)
C19 C20 Fe1 C25 116.67(8)
C16 C20 Fe1 C25 -123.63(7)
C19 C20 Fe1 C16 -119.70(10)
C18 C17 Fe1 C19 37.93(7)
C16 C17 Fe1 C19 -81.81(7)
C18 C17 Fe1 C22 -117.76(8)
C16 C17 Fe1 C22 122.50(7)
C16 C17 Fe1 C18 -119.74(10)
C18 C17 Fe1 C23 -74.98(9)
C16 C17 Fe1 C23 165.28(7)
C18 C17 Fe1 C21 -159.52(7)
C16 C17 Fe1 C21 80.73(8)
C18 C17 Fe1 C20 81.89(8)
C16 C17 Fe1 C20 -37.86(7)
C18 C17 Fe1 C24 -39.92(17)
C16 C17 Fe1 C24 -159.67(13)
C18 C17 Fe1 C25 167.13(16)
C16 C17 Fe1 C25 47.38(19)
C18 C17 Fe1 C16 119.74(10)
C17 C16 Fe1 C19 81.66(8)
C20 C16 Fe1 C19 -37.49(7)
C9 C16 Fe1 C19 -156.80(15)
C17 C16 Fe1 C22 -76.67(8)
C20 C16 Fe1 C22 164.18(7)
C9 C16 Fe1 C22 44.87(16)
C17 C16 Fe1 C18 37.58(7)
C20 C16 Fe1 C18 -81.57(8)
C9 C16 Fe1 C18 159.12(15)
C17 C16 Fe1 C23 -36.41(17)
C20 C16 Fe1 C23 -155.56(14)
C9 C16 Fe1 C23 85.1(2)
C17 C16 Fe1 C21 -120.72(7)
C20 C16 Fe1 C21 120.13(7)
C9 C16 Fe1 C21 0.82(15)
C17 C16 Fe1 C20 119.15(10)
C9 C16 Fe1 C20 -119.31(16)
C17 C16 Fe1 C24 155.09(15)
C20 C16 Fe1 C24 35.94(18)
C9 C16 Fe1 C24 -83.4(2)
C20 C16 Fe1 C17 -119.15(10)
C9 C16 Fe1 C17 121.54(16)
C17 C16 Fe1 C25 -163.92(8)
C20 C16 Fe1 C25 76.93(9)
C9 C16 Fe1 C25 -42.38(16)
C19 Fe1 C21 C25 -36.77(17)
C22 Fe1 C21 C25 119.44(11)
C18 Fe1 C21 C25 153.46(14)
C23 Fe1 C21 C25 81.42(9)
C20 Fe1 C21 C25 -77.96(9)
C24 Fe1 C21 C25 37.26(8)
C17 Fe1 C21 C25 -165.10(8)
C16 Fe1 C21 C25 -121.69(8)
C19 Fe1 C21 C22 -156.22(13)
C18 Fe1 C21 C22 34.01(18)
C23 Fe1 C21 C22 -38.03(9)
C20 Fe1 C21 C22 162.59(8)
C24 Fe1 C21 C22 -82.18(9)
C17 Fe1 C21 C22 75.46(9)
C25 Fe1 C21 C22 -119.44(11)
C16 Fe1 C21 C22 118.86(8)
C25 C21 C22 C23 0.26(14)
Fe1 C21 C22 C23 59.69(9)
C25 C21 C22 Fe1 -59.43(9)
C19 Fe1 C22 C23 39.81(18)
C18 Fe1 C22 C23 74.34(10)
C21 Fe1 C22 C23 -118.76(12)
C20 Fe1 C22 C23 -167.87(15)
C24 Fe1 C22 C23 -37.69(9)
C17 Fe1 C22 C23 117.07(9)
C25 Fe1 C22 C23 -81.33(9)
C16 Fe1 C22 C23 158.73(8)
C19 Fe1 C22 C21 158.57(12)
C18 Fe1 C22 C21 -166.90(7)
C23 Fe1 C22 C21 118.76(12)
C20 Fe1 C22 C21 -49.1(2)
C24 Fe1 C22 C21 81.07(9)
C17 Fe1 C22 C21 -124.18(8)
C25 Fe1 C22 C21 37.43(8)
C16 Fe1 C22 C21 -82.51(9)
C21 C22 C23 C24 -0.62(15)
Fe1 C22 C23 C24 59.08(10)
C21 C22 C23 Fe1 -59.71(9)
C19 Fe1 C23 C22 -163.12(8)
C18 Fe1 C23 C22 -122.06(8)
C21 Fe1 C23 C22 38.11(8)
C20 Fe1 C23 C22 169.85(12)
C24 Fe1 C23 C22 119.51(12)
C17 Fe1 C23 C22 -81.39(9)
C25 Fe1 C23 C22 81.82(9)
C16 Fe1 C23 C22 -54.62(18)
C19 Fe1 C23 C24 77.36(10)
C22 Fe1 C23 C24 -119.51(12)
C18 Fe1 C23 C24 118.43(9)
C21 Fe1 C23 C24 -81.40(9)
C20 Fe1 C23 C24 50.34(18)
C17 Fe1 C23 C24 159.10(8)
C25 Fe1 C23 C24 -37.69(9)
C16 Fe1 C23 C24 -174.14(12)
C22 C23 C24 C25 0.76(15)
Fe1 C23 C24 C25 59.70(9)
C22 C23 C24 Fe1 -58.94(9)
C19 Fe1 C24 C25 122.01(9)
C22 Fe1 C24 C25 -81.37(9)
C18 Fe1 C24 C25 163.55(8)
C23 Fe1 C24 C25 -118.98(13)
C21 Fe1 C24 C25 -37.26(8)
C20 Fe1 C24 C25 81.62(10)
C17 Fe1 C24 C25 -167.72(12)
C16 Fe1 C24 C25 54.61(19)
C19 Fe1 C24 C23 -119.01(9)
C22 Fe1 C24 C23 37.61(9)
C18 Fe1 C24 C23 -77.47(10)
C21 Fe1 C24 C23 81.72(9)
C20 Fe1 C24 C23 -159.41(8)
C17 Fe1 C24 C23 -48.74(17)
C25 Fe1 C24 C23 118.98(13)
C16 Fe1 C24 C23 173.59(14)
C22 C21 C25 C24 0.22(15)
Fe1 C21 C25 C24 -58.76(9)
C22 C21 C25 Fe1 58.98(9)
C23 C24 C25 C21 -0.60(15)
Fe1 C24 C25 C21 58.75(9)
C23 C24 C25 Fe1 -59.35(10)
C19 Fe1 C25 C21 165.49(7)
C22 Fe1 C25 C21 -37.81(8)
C18 Fe1 C25 C21 -157.57(12)
C23 Fe1 C25 C21 -81.87(9)
C20 Fe1 C25 C21 122.21(8)
C24 Fe1 C25 C21 -119.93(12)
C17 Fe1 C25 C21 43.5(2)
C16 Fe1 C25 C21 79.87(9)
C19 Fe1 C25 C24 -74.58(10)
C22 Fe1 C25 C24 82.13(9)
C18 Fe1 C25 C24 -37.64(17)
C23 Fe1 C25 C24 38.06(9)
C21 Fe1 C25 C24 119.93(12)
C20 Fe1 C25 C24 -117.85(9)
C17 Fe1 C25 C24 163.45(16)
C16 Fe1 C25 C24 -160.19(8)
C6 C5 C9A C8A 0.60(18)
C6 C5 C9A C9 177.89(11)
C8 C8A C9A C5 -1.53(17)
C10 C8A C9A C5 175.03(10)
C8 C8A C9A C9 -179.08(10)
C10 C8A C9A C9 -2.53(14)
C16 C9 C9A C5 4.94(15)
C4A C9 C9A C5 132.73(12)
C12 C9 C9A C5 -117.17(12)
C16 C9 C9A C8A -177.64(10)
C4A C9 C9A C8A -49.86(12)
C12 C9 C9A C8A 60.25(12)
C9A C8A C10 C26 -179.87(10)
C8 C8A C10 C26 -3.50(15)
C9A C8A C10 C10A 52.77(12)
C8 C8A C10 C10A -130.86(11)
C9A C8A C10 C11 -58.09(12)
C8 C8A C10 C11 118.28(12)
C10A C10 C26 C27 -153.43(11)
C8A C10 C26 C27 85.47(13)
C11 C10 C26 C27 -28.06(16)
C10A C10 C26 C30 48.81(15)
C8A C10 C26 C30 -72.29(13)
C11 C10 C26 C30 174.18(10)
C10A C10 C26 Fe2 -51.24(17)
C8A C10 C26 Fe2 -172.34(11)
C11 C10 C26 Fe2 74.13(16)
C30 C26 C27 C28 0.15(13)
C10 C26 C27 C28 -160.82(11)
Fe2 C26 C27 C28 58.41(8)
C30 C26 C27 Fe2 -58.25(8)
C10 C26 C27 Fe2 140.77(11)
C26 C27 C28 C29 -0.22(14)
Fe2 C27 C28 C29 59.25(9)
C26 C27 C28 Fe2 -59.46(8)
C27 C28 C29 C30 0.19(14)
Fe2 C28 C29 C30 60.15(9)
C27 C28 C29 Fe2 -59.95(9)
C28 C29 C30 C26 -0.10(14)
Fe2 C29 C30 C26 59.63(8)
C28 C29 C30 Fe2 -59.72(9)
C27 C26 C30 C29 -0.03(13)
C10 C26 C30 C29 161.17(11)
Fe2 C26 C30 C29 -58.54(8)
C27 C26 C30 Fe2 58.51(8)
C10 C26 C30 Fe2 -140.29(11)
C30 C29 Fe2 C28 -118.64(10)
C30 C29 Fe2 C33 164.53(8)
C28 C29 Fe2 C33 -76.83(9)
C30 C29 Fe2 C34 123.32(8)
C28 C29 Fe2 C34 -118.04(8)
C30 C29 Fe2 C32 -167.82(11)
C28 C29 Fe2 C32 -49.17(15)
C30 C29 Fe2 C31 59.41(18)
C28 C29 Fe2 C31 178.06(14)
C28 C29 Fe2 C30 118.64(10)
C30 C29 Fe2 C35 83.68(9)
C28 C29 Fe2 C35 -157.68(8)
C30 C29 Fe2 C27 -80.99(8)
C28 C29 Fe2 C27 37.65(7)
C30 C29 Fe2 C26 -37.39(7)
C28 C29 Fe2 C26 81.26(8)
C27 C28 Fe2 C29 119.28(10)
C27 C28 Fe2 C33 -122.50(8)
C29 C28 Fe2 C33 118.23(8)
C27 C28 Fe2 C34 -163.16(8)
C29 C28 Fe2 C34 77.56(9)
C27 C28 Fe2 C32 -82.39(8)
C29 C28 Fe2 C32 158.33(7)
C27 C28 Fe2 C31 -58.95(17)
C29 C28 Fe2 C31 -178.22(13)
C27 C28 Fe2 C30 81.19(8)
C29 C28 Fe2 C30 -38.08(7)
C27 C28 Fe2 C35 172.04(12)
C29 C28 Fe2 C35 52.77(16)
C29 C28 Fe2 C27 -119.28(10)
C27 C28 Fe2 C26 37.23(7)
C29 C28 Fe2 C26 -82.05(8)
C26 C30 Fe2 C29 -119.88(10)
C29 C30 Fe2 C28 38.25(8)
C26 C30 Fe2 C28 -81.63(7)
C29 C30 Fe2 C33 -35.15(16)
C26 C30 Fe2 C33 -155.03(12)
C29 C30 Fe2 C34 -72.96(9)
C26 C30 Fe2 C34 167.16(7)
C29 C30 Fe2 C32 162.46(17)
C26 C30 Fe2 C32 42.6(2)
C29 C30 Fe2 C31 -158.82(8)
C26 C30 Fe2 C31 81.30(9)
C29 C30 Fe2 C35 -116.25(8)
C26 C30 Fe2 C35 123.86(7)
C29 C30 Fe2 C27 82.22(8)
C26 C30 Fe2 C27 -37.66(7)
C29 C30 Fe2 C26 119.88(10)
C28 C27 Fe2 C29 -37.93(8)
C26 C27 Fe2 C29 81.98(7)
C26 C27 Fe2 C28 119.91(10)
C28 C27 Fe2 C33 73.02(9)
C26 C27 Fe2 C33 -167.07(7)
C28 C27 Fe2 C34 38.11(16)
C26 C27 Fe2 C34 158.02(12)
C28 C27 Fe2 C32 115.81(8)
C26 C27 Fe2 C32 -124.28(7)
C28 C27 Fe2 C31 157.31(8)
C26 C27 Fe2 C31 -82.78(8)
C28 C27 Fe2 C30 -82.00(8)
C26 C27 Fe2 C30 37.91(7)
C28 C27 Fe2 C35 -169.17(16)
C26 C27 Fe2 C35 -49.3(2)
C28 C27 Fe2 C26 -119.91(10)
C27 C26 Fe2 C29 -81.64(8)
C30 C26 Fe2 C29 37.46(7)
C10 C26 Fe2 C29 156.87(15)
C27 C26 Fe2 C28 -37.43(7)
C30 C26 Fe2 C28 81.67(8)
C10 C26 Fe2 C28 -158.92(15)
C27 C26 Fe2 C33 32.28(17)
C30 C26 Fe2 C33 151.38(14)
C10 C26 Fe2 C33 -89.2(2)
C27 C26 Fe2 C34 -152.93(14)
C30 C26 Fe2 C34 -33.83(17)
C10 C26 Fe2 C34 85.6(2)
C27 C26 Fe2 C32 75.12(9)
C30 C26 Fe2 C32 -165.78(7)
C10 C26 Fe2 C32 -46.37(16)
C27 C26 Fe2 C31 119.43(8)
C30 C26 Fe2 C31 -121.47(7)
C10 C26 Fe2 C31 -2.06(15)
C27 C26 Fe2 C30 -119.10(10)
C10 C26 Fe2 C30 119.41(16)
C27 C26 Fe2 C35 163.60(8)
C30 C26 Fe2 C35 -77.31(9)
C10 C26 Fe2 C35 42.10(16)
C30 C26 Fe2 C27 119.10(10)
C10 C26 Fe2 C27 -121.49(16)
C29 Fe2 C31 C32 151.65(14)
C28 Fe2 C31 C32 -31.83(18)
C33 Fe2 C31 C32 37.90(8)
C34 Fe2 C31 C32 81.99(9)
C30 Fe2 C31 C32 -163.54(8)
C35 Fe2 C31 C32 119.35(11)
C27 Fe2 C31 C32 -75.27(9)
C26 Fe2 C31 C32 -119.35(8)
C29 Fe2 C31 C35 32.30(19)
C28 Fe2 C31 C35 -151.18(13)
C33 Fe2 C31 C35 -81.45(9)
C34 Fe2 C31 C35 -37.36(8)
C32 Fe2 C31 C35 -119.35(11)
C30 Fe2 C31 C35 77.10(9)
C27 Fe2 C31 C35 165.38(8)
C26 Fe2 C31 C35 121.29(8)
C35 C31 C32 C33 0.28(14)
Fe2 C31 C32 C33 -59.03(9)
C35 C31 C32 Fe2 59.31(9)
C29 Fe2 C32 C33 -38.78(16)
C28 Fe2 C32 C33 -73.88(9)
C34 Fe2 C32 C33 37.70(9)
C31 Fe2 C32 C33 119.03(12)
C30 Fe2 C32 C33 169.10(16)
C35 Fe2 C32 C33 81.34(9)
C27 Fe2 C32 C33 -116.71(8)
C26 Fe2 C32 C33 -158.00(8)
C29 Fe2 C32 C31 -157.81(12)
C28 Fe2 C32 C31 167.09(8)
C33 Fe2 C32 C31 -119.03(12)
C34 Fe2 C32 C31 -81.34(9)
C30 Fe2 C32 C31 50.1(2)
C35 Fe2 C32 C31 -37.70(8)
C27 Fe2 C32 C31 124.26(8)
C26 Fe2 C32 C31 82.97(9)
C31 C32 C33 C34 -0.23(15)
Fe2 C32 C33 C34 -59.58(9)
C31 C32 C33 Fe2 59.35(9)
C29 Fe2 C33 C32 162.56(8)
C28 Fe2 C33 C32 121.54(9)
C34 Fe2 C33 C32 -119.44(12)
C31 Fe2 C33 C32 -37.82(8)
C30 Fe2 C33 C32 -172.14(12)
C35 Fe2 C33 C32 -81.81(9)
C27 Fe2 C33 C32 81.69(9)
C26 Fe2 C33 C32 57.87(18)
C29 Fe2 C33 C34 -78.00(10)
C28 Fe2 C33 C34 -119.02(9)
C32 Fe2 C33 C34 119.44(12)
C31 Fe2 C33 C34 81.62(9)
C30 Fe2 C33 C34 -52.70(17)
C35 Fe2 C33 C34 37.62(8)
C27 Fe2 C33 C34 -158.88(8)
C26 Fe2 C33 C34 177.30(12)
C32 C33 C34 C35 0.09(15)
Fe2 C33 C34 C35 -59.52(9)
C32 C33 C34 Fe2 59.61(9)
C29 Fe2 C34 C35 -123.51(9)
C28 Fe2 C34 C35 -164.84(8)
C33 Fe2 C34 C35 119.11(12)
C32 Fe2 C34 C35 81.47(9)
C31 Fe2 C34 C35 37.59(8)
C30 Fe2 C34 C35 -83.40(9)
C27 Fe2 C34 C35 167.84(12)
C26 Fe2 C34 C35 -58.03(18)
C29 Fe2 C34 C33 117.39(9)
C28 Fe2 C34 C33 76.05(10)
C32 Fe2 C34 C33 -37.64(8)
C31 Fe2 C34 C33 -81.51(9)
C30 Fe2 C34 C33 157.49(8)
C35 Fe2 C34 C33 -119.11(12)
C27 Fe2 C34 C33 48.73(16)
C26 Fe2 C34 C33 -177.14(13)
C33 C34 C35 C31 0.09(14)
Fe2 C34 C35 C31 -58.96(9)
C33 C34 C35 Fe2 59.05(9)
C32 C31 C35 C34 -0.23(14)
Fe2 C31 C35 C34 58.99(9)
C32 C31 C35 Fe2 -59.21(9)
C29 Fe2 C35 C34 72.57(10)
C28 Fe2 C35 C34 34.53(17)
C33 Fe2 C35 C34 -37.95(8)
C32 Fe2 C35 C34 -81.98(9)
C31 Fe2 C35 C34 -119.62(12)
C30 Fe2 C35 C34 116.31(8)
C27 Fe2 C35 C34 -163.09(16)
C26 Fe2 C35 C34 158.96(8)
C29 Fe2 C35 C31 -167.81(8)
C28 Fe2 C35 C31 154.16(12)
C33 Fe2 C35 C31 81.67(9)
C34 Fe2 C35 C31 119.62(12)
C32 Fe2 C35 C31 37.65(8)
C30 Fe2 C35 C31 -124.07(8)
C27 Fe2 C35 C31 -43.5(2)
C26 Fe2 C35 C31 -81.41(9)
C2 C1 C10A C4A 1.32(17)
C2 C1 C10A C10 177.61(11)
C4 C4A C10A C1 -1.70(16)
C9 C4A C10A C1 174.29(10)
C4 C4A C10A C10 -178.36(10)
C9 C4A C10A C10 -2.37(14)
C26 C10 C10A C1 12.03(16)
C8A C10 C10A C1 133.65(11)
C11 C10 C10A C1 -117.86(12)
C26 C10 C10A C4A -171.51(10)
C8A C10 C10A C4A -49.89(12)
C11 C10 C10A C4A 58.60(12)
C26 C10 C11 C15 -66.25(13)
C10A C10 C11 C15 65.02(12)
C8A C10 C11 C15 176.90(9)
C26 C10 C11 C12 176.61(9)
C10A C10 C11 C12 -52.13(11)
C8A C10 C11 C12 59.76(11)
C15 C11 C12 C13 -4.84(11)
C10 C11 C12 C13 118.30(10)
C15 C11 C12 C9 -127.98(10)
C10 C11 C12 C9 -4.84(12)
C16 C9 C12 C13 71.14(13)
C4A C9 C12 C13 -59.37(12)
C9A C9 C12 C13 -171.49(9)
C16 C9 C12 C11 -170.92(9)
C4A C9 C12 C11 58.56(11)
C9A C9 C12 C11 -53.56(11)
C11 C12 C13 O1 -179.58(12)
C9 C12 C13 O1 -57.96(16)
C11 C12 C13 N 2.17(12)
C9 C12 C13 N 123.78(10)
O1 C13 N C15 -176.55(12)
C12 C13 N C15 1.79(13)
O1 C13 N C14 -4.72(19)
C12 C13 N C14 173.63(10)
C13 N C15 O2 172.86(12)
C14 N C15 O2 0.95(19)
C13 N C15 C11 -5.11(13)
C14 N C15 C11 -177.02(10)
C12 C11 C15 O2 -171.79(12)
C10 C11 C15 O2 67.32(16)
C12 C11 C15 N 6.05(12)
C10 C11 C15 N -114.84(11)
C41 C36 C37 C38 0.1(2)
C36 C37 C38 C39 -0.5(2)
C37 C38 C39 C40 0.6(3)
C38 C39 C40 C41 -0.3(3)
C37 C36 C41 C40 0.2(2)
C39 C40 C41 C36 -0.1(2)
